data_7231060
loop_
_publ_author_name
'Sun, Qi'
'Lin, Qiuhan'
'Lu, Ming'

_publ_section_title
;
 Nitramino-functionalized tetracyclic oxadiazoles as energetic materials
 with high performance and high stability: crystal structures and
 energetic properties
;
_journal_issue 30
_journal_name_full CrystEngComm
_journal_page_first 4321
_journal_paper_doi 10.1039/C8CE00857D
_journal_volume 20
_journal_year 2018
_chemical_formula_moiety '2(C2 H5 N4), C8 N12 O8'
_chemical_formula_sum 'C12 H10 N20 O8'
_chemical_formula_weight 562.40
_space_group_crystal_system monoclinic
_space_group_IT_number 14
_space_group_name_Hall '-P 2ybc'
_space_group_name_H-M_alt 'P 1 21/c 1'
_symmetry_space_group_name_Hall '-P 2ybc'
_symmetry_space_group_name_H-M 'P 1 21/c 1'
_atom_sites_solution_hydrogens mixed
_audit_creation_method SHELXL-2014/7
_audit_update_record
;
2018-01-15 deposited with the CCDC.
2018-06-29 downloaded from the CCDC.
;
_cell_angle_alpha 90
_cell_angle_beta 102.882(3)
_cell_angle_gamma 90
_cell_formula_units_Z 2
_cell_length_a 11.9711(12)
_cell_length_b 6.8493(6)
_cell_length_c 13.2618(12)
_cell_measurement_reflns_used 1550
_cell_measurement_temperature 173(2)
_cell_measurement_theta_max 25.27
_cell_measurement_theta_min 3.15
_cell_volume 1060.02(17)
_computing_structure_refinement 'SHELXL-2014/7 (Sheldrick, 2014)'
_diffrn_ambient_temperature 173(2)
_diffrn_measured_fraction_theta_full 0.997
_diffrn_measured_fraction_theta_max 0.995
_diffrn_measurement_device_type 'PHOTON 100 CMOS detector'
_diffrn_measurement_method 'omega scan'
_diffrn_radiation_type MoK\a
_diffrn_radiation_wavelength 0.71073
_diffrn_reflns_av_R_equivalents 0.0652
_diffrn_reflns_av_unetI/netI 0.0629
_diffrn_reflns_Laue_measured_fraction_full 0.997
_diffrn_reflns_Laue_measured_fraction_max 0.995
_diffrn_reflns_limit_h_max 14
_diffrn_reflns_limit_h_min -14
_diffrn_reflns_limit_k_max 8
_diffrn_reflns_limit_k_min -6
_diffrn_reflns_limit_l_max 15
_diffrn_reflns_limit_l_min -15
_diffrn_reflns_number 5970
_diffrn_reflns_point_group_measured_fraction_full 0.997
_diffrn_reflns_point_group_measured_fraction_max 0.995
_diffrn_reflns_theta_full 25.242
_diffrn_reflns_theta_max 25.354
_diffrn_reflns_theta_min 3.151
_diffrn_source 'fine-focus sealed tube'
_exptl_absorpt_coefficient_mu 0.150
_exptl_absorpt_correction_T_max 0.7452
_exptl_absorpt_correction_T_min 0.6092
_exptl_absorpt_correction_type multi-scan
_exptl_absorpt_process_details 'SADABS (Bruker, 2014)'
_exptl_crystal_density_diffrn 1.762
_exptl_crystal_description plate
_exptl_crystal_F_000 572
_exptl_crystal_size_max 0.220
_exptl_crystal_size_mid 0.170
_exptl_crystal_size_min 0.080
_refine_diff_density_max 0.210
_refine_diff_density_min -0.263
_refine_diff_density_rms 0.064
_refine_ls_extinction_method none
_refine_ls_goodness_of_fit_ref 1.048
_refine_ls_hydrogen_treatment mixed
_refine_ls_matrix_type full
_refine_ls_number_parameters 193
_refine_ls_number_reflns 1920
_refine_ls_number_restraints 0
_refine_ls_restrained_S_all 1.048
_refine_ls_R_factor_all 0.0864
_refine_ls_R_factor_gt 0.0453
_refine_ls_shift/su_max 0.000
_refine_ls_shift/su_mean 0.000
_refine_ls_structure_factor_coef Fsqd
_refine_ls_weighting_details 'w=1/[\s^2^(Fo^2^)+(0.0343P)^2^+0.2706P] where P=(Fo^2^+2Fc^2^)/3'
_refine_ls_weighting_scheme calc
_refine_ls_wR_factor_gt 0.0820
_refine_ls_wR_factor_ref 0.0942
_reflns_Friedel_coverage 0.000
_reflns_number_gt 1301
_reflns_number_total 1920
_reflns_threshold_expression 'I > 2\s(I)'
_cod_data_source_file c8ce00857d2.cif
_cod_data_source_block 1_CCDC3
_cod_depositor_comments 'Adding full bibliography for 7231057--7231063.cif.'
_cod_database_code 7231060
_shelx_shelxl_version_number 2014/7
_shelx_space_group_comment
;
The symmetry employed for this shelxl refinement is uniquely defined
by the following loop, which should always be used as a source of
symmetry information in preference to the above space-group names.
They are only intended as comments.
;
_shelx_estimated_absorpt_t_min 0.968
_shelx_estimated_absorpt_t_max 0.988

loop_
_space_group_symop_operation_xyz
'x, y, z'
'-x, y+1/2, -z+1/2'
'-x, -y, -z'
'x, -y-1/2, z-1/2'

loop_
_atom_site_label
_atom_site_type_symbol
_atom_site_fract_x
_atom_site_fract_y
_atom_site_fract_z
_atom_site_U_iso_or_equiv
_atom_site_adp_type
_atom_site_occupancy
_atom_site_site_symmetry_order
_atom_site_calc_flag
_atom_site_refinement_flags_posn
_atom_site_refinement_flags_adp
C1 C 0.3839(2) 0.4838(4) 0.79361(17) 0.0172(6) Uani 1 1 d . .
C2 C 0.4627(2) 0.4909(3) 0.94832(18) 0.0192(6) Uani 1 1 d . .
C3 C 0.2704(2) 0.4656(4) 0.59873(18) 0.0174(6) Uani 1 1 d . .
C4 C 0.3671(2) 0.5089(3) 0.68112(19) 0.0178(6) Uani 1 1 d . .
C5 C -0.0876(2) 0.0689(4) 0.28382(19) 0.0245(6) Uani 1 1 d . .
C6 C -0.2722(3) 0.0396(4) 0.2582(2) 0.0361(7) Uani 1 1 d . .
H6 H -0.3493 0.0142 0.2238 0.043 Uiso 1 1 calc R U
N1 N 0.30781(18) 0.4016(3) 0.83666(15) 0.0276(6) Uani 1 1 d . .
N2 N 0.48284(16) 0.5447(3) 0.86095(14) 0.0195(5) Uani 1 1 d . .
N3 N 0.29648(17) 0.5163(3) 0.51130(15) 0.0226(5) Uani 1 1 d . .
N4 N 0.44939(17) 0.5834(3) 0.64385(15) 0.0239(5) Uani 1 1 d . .
N5 N 0.16939(17) 0.3965(3) 0.61776(14) 0.0207(5) Uani 1 1 d . .
N6 N 0.09483(18) 0.3290(3) 0.53750(15) 0.0216(5) Uani 1 1 d . .
N7 N -0.24130(18) 0.0903(3) 0.35421(18) 0.0327(6) Uani 1 1 d . .
N8 N -0.12386(17) 0.1093(3) 0.36906(16) 0.0222(5) Uani 1 1 d . .
H8A H -0.080(2) 0.154(4) 0.4298(19) 0.027 Uiso 1 1 d . U
N9 N -0.1819(2) 0.0265(4) 0.21201(18) 0.0334(6) Uani 1 1 d . .
H9A H -0.183(2) 0.001(4) 0.151(2) 0.040 Uiso 1 1 d . U
N10 N 0.0202(2) 0.0619(4) 0.2743(2) 0.0352(7) Uani 1 1 d . .
H10A H 0.073(2) 0.103(4) 0.327(2) 0.042 Uiso 1 1 d . U
H10B H 0.036(3) 0.075(5) 0.217(2) 0.042 Uiso 1 1 d . U
O1 O 0.36121(14) 0.4054(3) 0.94279(12) 0.0292(5) Uani 1 1 d . .
O2 O 0.40754(14) 0.5909(3) 0.53872(13) 0.0274(5) Uani 1 1 d . .
O3 O -0.00162(14) 0.2770(3) 0.55362(13) 0.0266(5) Uani 1 1 d . .
O4 O 0.11430(15) 0.3106(3) 0.44880(13) 0.0305(5) Uani 1 1 d . .

loop_
_atom_site_aniso_label
_atom_site_aniso_U_11
_atom_site_aniso_U_22
_atom_site_aniso_U_33
_atom_site_aniso_U_23
_atom_site_aniso_U_13
_atom_site_aniso_U_12
C1 0.0158(14) 0.0170(14) 0.0170(12) -0.0021(11) -0.0005(11) 0.0010(10)
C2 0.0189(14) 0.0159(14) 0.0200(13) 0.0010(12) -0.0016(11) -0.0020(11)
C3 0.0144(13) 0.0192(14) 0.0168(12) -0.0010(11) -0.0007(10) 0.0039(10)
C4 0.0170(14) 0.0163(14) 0.0191(12) 0.0001(11) 0.0021(10) 0.0029(10)
C5 0.0328(17) 0.0215(15) 0.0182(14) -0.0003(12) 0.0038(12) -0.0029(12)
C6 0.0274(17) 0.0276(17) 0.0444(18) -0.0112(15) -0.0111(14) 0.0061(13)
N1 0.0249(13) 0.0410(15) 0.0123(11) -0.0008(10) -0.0058(9) -0.0098(11)
N2 0.0178(12) 0.0216(12) 0.0163(11) 0.0003(10) -0.0020(9) 0.0000(9)
N3 0.0179(12) 0.0298(13) 0.0189(11) 0.0000(10) 0.0012(9) -0.0012(10)
N4 0.0212(12) 0.0306(14) 0.0180(11) -0.0005(10) 0.0001(9) 0.0007(10)
N5 0.0173(12) 0.0296(13) 0.0130(10) -0.0037(10) -0.0012(9) -0.0058(10)
N6 0.0202(13) 0.0249(13) 0.0181(12) 0.0002(10) 0.0007(10) -0.0001(10)
N7 0.0177(13) 0.0347(14) 0.0419(15) -0.0156(12) -0.0011(11) 0.0036(11)
N8 0.0179(13) 0.0287(13) 0.0178(11) -0.0069(10) -0.0005(9) -0.0014(10)
N9 0.0452(17) 0.0314(14) 0.0174(11) -0.0058(12) -0.0062(12) -0.0016(12)
N10 0.0420(18) 0.0416(16) 0.0269(14) -0.0076(13) 0.0183(12) -0.0147(13)
O1 0.0250(11) 0.0450(13) 0.0141(9) 0.0015(9) -0.0033(8) -0.0149(9)
O2 0.0207(10) 0.0423(12) 0.0184(9) 0.0022(9) 0.0029(8) -0.0058(9)
O3 0.0166(10) 0.0406(12) 0.0211(9) -0.0010(9) 0.0008(8) -0.0072(9)
O4 0.0295(11) 0.0485(13) 0.0134(9) -0.0087(9) 0.0043(8) -0.0084(9)

loop_
_atom_type_symbol
_atom_type_description
_atom_type_scat_dispersion_real
_atom_type_scat_dispersion_imag
_atom_type_scat_source
C C 0.0033 0.0016 'International Tables Vol C Tables 4.2.6.8 and 6.1.1.4'
H H 0.0000 0.0000 'International Tables Vol C Tables 4.2.6.8 and 6.1.1.4'
N N 0.0061 0.0033 'International Tables Vol C Tables 4.2.6.8 and 6.1.1.4'
O O 0.0106 0.0060 'International Tables Vol C Tables 4.2.6.8 and 6.1.1.4'

loop_
_geom_angle_atom_site_label_1
_geom_angle_atom_site_label_2
_geom_angle_atom_site_label_3
_geom_angle
_geom_angle_site_symmetry_3
N1 C1 N2 115.4(2) .
N1 C1 C4 122.9(2) .
N2 C1 C4 121.7(2) .
N2 C2 O1 115.2(2) .
N2 C2 C2 128.3(3) 3_667
O1 C2 C2 116.5(3) 3_667
N3 C3 N5 130.2(2) .
N3 C3 C4 107.9(2) .
N5 C3 C4 121.7(2) .
N4 C4 C3 110.0(2) .
N4 C4 C1 119.2(2) .
C3 C4 C1 130.8(2) .
N10 C5 N8 126.8(2) .
N10 C5 N9 127.6(3) .
N8 C5 N9 105.5(2) .
N7 C6 N9 112.4(3) .
N7 C6 H6 123.8 .
N9 C6 H6 123.8 .
C1 N1 O1 102.90(18) .
C2 N2 C1 100.9(2) .
C3 N3 O2 105.48(18) .
C4 N4 O2 105.34(19) .
N6 N5 C3 116.1(2) .
O4 N6 O3 119.7(2) .
O4 N6 N5 124.1(2) .
O3 N6 N5 116.21(19) .
C6 N7 N8 102.9(2) .
C5 N8 N7 112.0(2) .
C5 N8 H8A 126.1(16) .
N7 N8 H8A 121.7(16) .
C5 N9 C6 107.2(2) .
C5 N9 H9A 125(2) .
C6 N9 H9A 128(2) .
C5 N10 H10A 117(2) .
C5 N10 H10B 120(2) .
H10A N10 H10B 115(3) .
C2 O1 N1 105.50(17) .
N4 O2 N3 111.22(16) .

loop_
_geom_bond_atom_site_label_1
_geom_bond_atom_site_label_2
_geom_bond_distance
_geom_bond_site_symmetry_2
C1 N1 1.305(3) .
C1 N2 1.380(3) .
C1 C4 1.470(3) .
C2 N2 1.289(3) .
C2 O1 1.336(3) .
C2 C2 1.465(5) 3_667
C3 N3 1.313(3) .
C3 N5 1.374(3) .
C3 C4 1.434(3) .
C4 N4 1.301(3) .
C5 N10 1.325(3) .
C5 N8 1.328(3) .
C5 N9 1.337(3) .
C6 N7 1.292(3) .
C6 N9 1.358(4) .
C6 H6 0.9500 .
N1 O1 1.410(2) .
N3 O2 1.395(2) .
N4 O2 1.373(2) .
N5 N6 1.311(3) .
N6 O4 1.256(2) .
N6 O3 1.271(3) .
N7 N8 1.382(3) .
N8 H8A 0.91(3) .
N9 H9A 0.82(3) .
N10 H10A 0.88(3) .
N10 H10B 0.83(3) .
